data_4319271
loop_
_publ_author_name
'Vadapalli Chandrasekhar'
'Selvarajan Nagendran'
'Ramamoorthy Boomishankar'
'Raymond J. Butcher'

_publ_section_title
;
 Effect of Sterically Hindered Ligands on the Solid-State Structures of
 Organosilanediols Containing Si-N Bonds
;
_journal_name_full 'Inorganic Chemistry'
_journal_page_first 940
_journal_page_last 945
_journal_paper_doi 10.1021/ic000487c
_journal_volume 40
_journal_year 2001
_chemical_formula_sum 'C16 H31 N O2 Si2'
_chemical_formula_weight 325.60
_chemical_name_systematic
; 
 ? 
;
_space_group_IT_number 13
_symmetry_cell_setting monoclinic
_symmetry_space_group_name_Hall '-P 2yc'
_symmetry_space_group_name_H-M 'P 1 2/c 1'
_atom_sites_solution_hydrogens geom
_atom_sites_solution_primary direct
_atom_sites_solution_secondary difmap
_audit_creation_method SHELXL-97
_cell_angle_alpha 90.00
_cell_angle_beta 92.445(13)
_cell_angle_gamma 90.00
_cell_formula_units_Z 24
_cell_length_a 27.744(5)
_cell_length_b 12.806(3)
_cell_length_c 34.244(8)
_cell_measurement_reflns_used 46
_cell_measurement_temperature 293(2)
_cell_measurement_theta_max 9.97
_cell_measurement_theta_min 2.40
_cell_volume 12155(5)
_computing_cell_refinement 'Bruker XSCANS'
_computing_data_collection 'Bruker XSCANS'
_computing_data_reduction 'Bruker SHELXTL'
_computing_molecular_graphics 'Bruker SHELXTL'
_computing_publication_material 'Bruker SHELXTL'
_computing_structure_refinement 'SHELXL-97 (Sheldrick, 1997)'
_computing_structure_solution 'SHELXS-97 (Sheldrick, 1990)'
_diffrn_ambient_temperature 293(2)
_diffrn_measured_fraction_theta_full 0.999
_diffrn_measured_fraction_theta_max 0.999
_diffrn_measurement_device_type 'Bruker P4'
_diffrn_measurement_method '\w scans'
_diffrn_radiation_monochromator graphite
_diffrn_radiation_source 'fine-focus sealed tube'
_diffrn_radiation_type MoK\a
_diffrn_radiation_wavelength 0.71073
_diffrn_reflns_av_R_equivalents 0.0524
_diffrn_reflns_av_sigmaI/netI 0.1199
_diffrn_reflns_limit_h_max 32
_diffrn_reflns_limit_h_min 0
_diffrn_reflns_limit_k_max 15
_diffrn_reflns_limit_k_min 0
_diffrn_reflns_limit_l_max 40
_diffrn_reflns_limit_l_min -40
_diffrn_reflns_number 21888
_diffrn_reflns_theta_full 25.00
_diffrn_reflns_theta_max 25.00
_diffrn_reflns_theta_min 2.10
_diffrn_standards_interval_count 97
_diffrn_standards_number 3
_exptl_absorpt_coefficient_mu 0.179
_exptl_absorpt_correction_T_max 0.8908
_exptl_absorpt_correction_T_min 0.8395
_exptl_absorpt_correction_type integration
_exptl_crystal_colour colorless
_exptl_crystal_density_diffrn 1.068
_exptl_crystal_density_method 'not measured'
_exptl_crystal_description needle
_exptl_crystal_F_000 4272
_exptl_crystal_size_max 0.40
_exptl_crystal_size_mid 0.99
_exptl_crystal_size_min 0.40
_refine_diff_density_max 0.435
_refine_diff_density_min -0.443
_refine_diff_density_rms 0.062
_refine_ls_extinction_coef 0.00093(13)
_refine_ls_extinction_expression Fc^*^=kFc[1+0.001xFc^2^\l^3^/sin(2\q)]^-1/4^
_refine_ls_extinction_method SHELXL
_refine_ls_goodness_of_fit_ref 0.991
_refine_ls_hydrogen_treatment mixed
_refine_ls_matrix_type full
_refine_ls_number_parameters 1370
_refine_ls_number_reflns 21409
_refine_ls_number_restraints 0
_refine_ls_restrained_S_all 0.991
_refine_ls_R_factor_all 0.1888
_refine_ls_R_factor_gt 0.0866
_refine_ls_shift/su_max 1.018
_refine_ls_shift/su_mean 0.015
_refine_ls_structure_factor_coef Fsqd
_refine_ls_weighting_details 'calc w=1/[\s^2^(Fo^2^)+(0.1167P)^2^+0.0000P] where P=(Fo^2^+2Fc^2^)/3'
_refine_ls_weighting_scheme calc
_refine_ls_wR_factor_gt 0.1953
_refine_ls_wR_factor_ref 0.2486
_reflns_number_gt 9616
_reflns_number_total 21409
_reflns_threshold_expression >2sigma(I)
_cod_data_source_file ic000487c_2.cif
_cod_data_source_block vc17a
_cod_depositor_comments
;
The following automatic conversions were performed:

'_symmetry_cell_setting' value 'Monoclinic' changed to 'monoclinic'
according to the built-in table from CIF Core dictionary named
'cif_core.dic' version 2.4.1 from 2010-06-29.

Automatic conversion script
Id: cif_fix_values 1646 2011-03-28 12:23:43Z adriana 
;
_cod_original_cell_volume 12155(4)
_cod_database_code 4319271

loop_
_symmetry_equiv_pos_as_xyz
'x, y, z'
'-x, y, -z+1/2'
'-x, -y, -z'
'x, -y, z-1/2'

loop_
_atom_site_label
_atom_site_type_symbol
_atom_site_fract_x
_atom_site_fract_y
_atom_site_fract_z
_atom_site_U_iso_or_equiv
_atom_site_adp_type
_atom_site_occupancy
_atom_site_symmetry_multiplicity
_atom_site_calc_flag
_atom_site_refinement_flags
_atom_site_disorder_assembly
_atom_site_disorder_group
Si1A Si 0.03278(5) 0.86416(11) 0.32141(4) 0.0410(4) Uani 1 1 d . . .
Si2A Si 0.11495(5) 0.95346(11) 0.37387(4) 0.0443(4) Uani 1 1 d . . .
O1A O 0.00148(12) 0.9451(3) 0.34713(9) 0.0566(10) Uani 1 1 d . . .
H1A H -0.0239 0.9591 0.3351 0.085 Uiso 1 1 calc R . .
O2A O 0.03977(11) 0.9182(3) 0.27825(8) 0.0509(9) Uani 1 1 d . . .
H2A H 0.0136 0.9210 0.2662 0.076 Uiso 1 1 calc R . .
N1A N 0.08558(13) 0.8495(3) 0.34846(10) 0.0377(9) Uani 1 1 d . . .
C1A C 0.10736(17) 0.7454(4) 0.35178(13) 0.0433(12) Uani 1 1 d . . .
C2A C 0.09739(19) 0.6815(4) 0.38377(14) 0.0521(14) Uani 1 1 d . . .
C21A C 0.0652(2) 0.7130(4) 0.41604(14) 0.0572(15) Uani 1 1 d . . .
H21A H 0.0512 0.7809 0.4089 0.045(13) Uiso 1 1 calc R . .
C22A C 0.0232(2) 0.6375(5) 0.42137(19) 0.0790(19) Uani 1 1 d . . .
H22A H 0.0061 0.6271 0.3967 0.074(18) Uiso 1 1 calc R . .
H22B H 0.0018 0.6662 0.4398 0.10(2) Uiso 1 1 calc R . .
H22C H 0.0355 0.5718 0.4309 0.069(18) Uiso 1 1 calc R . .
C23A C 0.0936(2) 0.7273(6) 0.45532(16) 0.0764(19) Uani 1 1 d . . .
H23A H 0.1172 0.7814 0.4528 0.09(2) Uiso 1 1 calc R . .
H23B H 0.1094 0.6631 0.4625 0.11(3) Uiso 1 1 calc R . .
H23C H 0.0717 0.7464 0.4751 0.08(2) Uiso 1 1 calc R . .
C3A C 0.1190(2) 0.5826(5) 0.38556(18) 0.0739(18) Uani 1 1 d . . .
H3AA H 0.1130 0.5386 0.4064 0.079(19) Uiso 1 1 calc R . .
C4A C 0.1491(3) 0.5492(5) 0.35698(19) 0.082(2) Uani 1 1 d . . .
H4AA H 0.1631 0.4834 0.3588 0.076(18) Uiso 1 1 calc R . .
C5A C 0.1582(2) 0.6120(5) 0.32624(18) 0.0702(17) Uani 1 1 d . . .
H5AA H 0.1782 0.5880 0.3071 0.042(13) Uiso 1 1 calc R . .
C6A C 0.13832(18) 0.7113(4) 0.32284(14) 0.0508(14) Uani 1 1 d . . .
C61A C 0.14974(19) 0.7779(4) 0.28751(15) 0.0585(15) Uani 1 1 d . . .
H61A H 0.1367 0.8478 0.2919 0.059(15) Uiso 1 1 calc R . .
C62A C 0.1247(3) 0.7353(6) 0.25015(18) 0.098(2) Uani 1 1 d . . .
H62A H 0.0907 0.7289 0.2538 0.13(3) Uiso 1 1 calc R . .
H62B H 0.1378 0.6680 0.2443 0.17(4) Uiso 1 1 calc R . .
H62C H 0.1299 0.7823 0.2289 0.09(2) Uiso 1 1 calc R . .
C63A C 0.2041(2) 0.7901(7) 0.2828(2) 0.095(2) Uani 1 1 d . . .
H63A H 0.2184 0.8230 0.3057 0.14(4) Uiso 1 1 calc R . .
H63B H 0.2097 0.8323 0.2603 0.09(2) Uiso 1 1 calc R . .
H63C H 0.2184 0.7225 0.2795 0.17(4) Uiso 1 1 calc R . .
C7A C 0.0016(2) 0.7389(5) 0.31252(19) 0.0704(18) Uani 1 1 d . . .
H7AA H -0.0248 0.7489 0.2938 0.15(3) Uiso 1 1 calc R . .
H7AB H -0.0105 0.7134 0.3366 0.16(3) Uiso 1 1 calc R . .
H7AC H 0.0238 0.6891 0.3025 0.12(3) Uiso 1 1 calc R . .
C8A C 0.0820(2) 0.9988(5) 0.41753(16) 0.0679(17) Uani 1 1 d . . .
H8AA H 0.0500 1.0201 0.4094 0.10(2) Uiso 1 1 calc R . .
H8AB H 0.0989 1.0568 0.4295 0.076(18) Uiso 1 1 calc R . .
H8AC H 0.0803 0.9427 0.4360 0.14(3) Uiso 1 1 calc R . .
C9A C 0.1206(2) 1.0668(5) 0.34043(17) 0.0681(17) Uani 1 1 d . . .
H9AA H 0.0899 1.0808 0.3275 0.11(3) Uiso 1 1 calc R . .
H9AB H 0.1439 1.0511 0.3213 0.08(2) Uiso 1 1 calc R . .
H9AC H 0.1310 1.1271 0.3552 0.11(2) Uiso 1 1 calc R . .
C10A C 0.1768(2) 0.9091(5) 0.3898(2) 0.0721(18) Uani 1 1 d . . .
H10A H 0.1935 0.8856 0.3674 0.13(3) Uiso 1 1 calc R . .
H10B H 0.1744 0.8528 0.4081 0.17(4) Uiso 1 1 calc R . .
H10C H 0.1941 0.9661 0.4019 0.12(3) Uiso 1 1 calc R . .
Si1B Si 0.46415(5) 0.62321(12) 0.18136(4) 0.0424(4) Uani 1 1 d . . .
Si2B Si 0.39026(5) 0.51421(12) 0.12592(4) 0.0487(4) Uani 1 1 d . . .
O1B O 0.50360(13) 0.5563(3) 0.15696(10) 0.0655(11) Uani 1 1 d . . .
H1B H 0.5162 0.5947 0.1412 0.098 Uiso 1 1 calc R . .
O2B O 0.45967(11) 0.5592(3) 0.22277(9) 0.0548(9) Uani 1 1 d . . .
H2B H 0.4867 0.5506 0.2330 0.082 Uiso 1 1 calc R . .
N1B N 0.41130(13) 0.6228(3) 0.15325(10) 0.0415(10) Uani 1 1 d . . .
C1B C 0.38143(18) 0.7173(4) 0.15234(14) 0.0484(13) Uani 1 1 d . . .
C2B C 0.3878(2) 0.7921(5) 0.12281(17) 0.0630(16) Uani 1 1 d . . .
C21B C 0.4244(2) 0.7798(5) 0.09158(18) 0.0782(19) Uani 1 1 d . . .
H21B H 0.4433 0.7167 0.0974 0.054(15) Uiso 1 1 calc R . .
C22B C 0.3993(3) 0.7666(8) 0.0510(2) 0.108(3) Uani 1 1 d . . .
H22D H 0.3756 0.7121 0.0520 0.21(5) Uiso 1 1 calc R . .
H22E H 0.4228 0.7485 0.0324 0.10(3) Uiso 1 1 calc R . .
H22F H 0.3839 0.8308 0.0433 0.12(3) Uiso 1 1 calc R . .
C23B C 0.4595(3) 0.8742(7) 0.0917(3) 0.119(3) Uani 1 1 d . . .
H23D H 0.4727 0.8856 0.1177 0.16(4) Uiso 1 1 calc R . .
H23E H 0.4424 0.9355 0.0828 0.13(3) Uiso 1 1 calc R . .
H23F H 0.4852 0.8599 0.0745 0.10(3) Uiso 1 1 calc R . .
C3B C 0.3587(3) 0.8781(5) 0.1223(2) 0.084(2) Uani 1 1 d . . .
H3BA H 0.3628 0.9285 0.1032 0.10(2) Uiso 1 1 calc R . .
C4B C 0.3241(3) 0.8932(6) 0.1484(2) 0.094(2) Uani 1 1 d . . .
H4BA H 0.3048 0.9525 0.1468 0.13(3) Uiso 1 1 calc R . .
C5B C 0.3176(2) 0.8200(5) 0.1775(2) 0.083(2) Uani 1 1 d . . .
H5BA H 0.2940 0.8310 0.1957 0.074(19) Uiso 1 1 calc R . .
C6B C 0.34587(18) 0.7301(4) 0.17997(16) 0.0535(14) Uani 1 1 d . . .
C61B C 0.33660(19) 0.6523(5) 0.21206(16) 0.0630(16) Uani 1 1 d . . .
H61B H 0.3563 0.5904 0.2072 0.045(13) Uiso 1 1 calc R . .
C62B C 0.2840(2) 0.6169(7) 0.2112(3) 0.101(2) Uani 1 1 d . . .
H62D H 0.2762 0.5830 0.1867 0.12(3) Uiso 1 1 calc R . .
H62E H 0.2635 0.6765 0.2139 0.22(5) Uiso 1 1 calc R . .
H62F H 0.2794 0.5690 0.2322 0.10(3) Uiso 1 1 calc R . .
C63B C 0.3530(3) 0.6948(7) 0.2524(2) 0.097(2) Uani 1 1 d . . .
H63D H 0.3865 0.7136 0.2522 0.12(3) Uiso 1 1 calc R . .
H63E H 0.3486 0.6422 0.2718 0.18(4) Uiso 1 1 calc R . .
H63F H 0.3342 0.7553 0.2583 0.11(3) Uiso 1 1 calc R . .
C7B C 0.4856(2) 0.7556(5) 0.19300(18) 0.0730(18) Uani 1 1 d . . .
H7BA H 0.5132 0.7517 0.2109 0.09(2) Uiso 1 1 calc R . .
H7BB H 0.4604 0.7944 0.2047 0.066(19) Uiso 1 1 calc R . .
H7BC H 0.4945 0.7899 0.1694 0.17(4) Uiso 1 1 calc R . .
C8B C 0.3915(3) 0.3960(5) 0.15731(19) 0.080(2) Uani 1 1 d . . .
H8BA H 0.4229 0.3888 0.1699 0.12(3) Uiso 1 1 calc R . .
H8BB H 0.3845 0.3355 0.1415 0.078(19) Uiso 1 1 calc R . .
H8BC H 0.3678 0.4026 0.1768 0.11(3) Uiso 1 1 calc R . .
C9B C 0.3268(2) 0.5392(6) 0.1083(2) 0.078(2) Uani 1 1 d . . .
H9BA H 0.3253 0.6034 0.0939 0.10(2) Uiso 1 1 calc R . .
H9BB H 0.3066 0.5440 0.1303 0.18(4) Uiso 1 1 calc R . .
H9BC H 0.3159 0.4828 0.0917 0.12(3) Uiso 1 1 calc R . .
C10B C 0.4275(3) 0.4863(6) 0.08287(19) 0.082(2) Uani 1 1 d . . .
H10D H 0.4302 0.5484 0.0674 0.20(5) Uiso 1 1 calc R . .
H10E H 0.4124 0.4322 0.0673 0.09(2) Uiso 1 1 calc R . .
H10F H 0.4591 0.4638 0.0918 0.15(4) Uiso 1 1 calc R . .
Si1C Si -0.09171(5) 0.92337(12) 0.42959(4) 0.0481(4) Uani 1 1 d . . .
Si2C Si -0.16087(6) 0.75008(14) 0.40374(4) 0.0608(5) Uani 1 1 d . . .
O1C O -0.05408(14) 0.8609(3) 0.40384(12) 0.0742(12) Uani 1 1 d . . .
H1C H -0.0400 0.9021 0.3900 0.111 Uiso 1 1 calc R . .
O2C O -0.11250(15) 1.0183(3) 0.40053(10) 0.0670(11) Uani 1 1 d . . .
H2C H -0.1168 1.0711 0.4135 0.101 Uiso 1 1 calc R . .
N1C N -0.13543(13) 0.8339(3) 0.44007(10) 0.0455(10) Uani 1 1 d . . .
C1C C -0.15125(18) 0.8232(4) 0.48002(14) 0.0509(14) Uani 1 1 d . . .
C2C C -0.1895(2) 0.8841(5) 0.49270(15) 0.0651(17) Uani 1 1 d . . .
C21C C -0.2142(2) 0.9682(6) 0.46789(18) 0.078(2) Uani 1 1 d . . .
H21C H -0.2011 0.9637 0.4418 0.075(17) Uiso 1 1 calc R . .
C22C C -0.2689(3) 0.9517(11) 0.4629(3) 0.139(4) Uani 1 1 d . . .
H22G H -0.2753 0.8843 0.4515 0.26(8) Uiso 1 1 calc R . .
H22H H -0.2826 1.0049 0.4461 0.13(3) Uiso 1 1 calc R . .
H22I H -0.2830 0.9555 0.4880 0.12(3) Uiso 1 1 calc R . .
C23C C -0.2022(4) 1.0763(6) 0.4836(2) 0.106(3) Uani 1 1 d . . .
H23G H -0.1679 1.0871 0.4836 0.16(4) Uiso 1 1 calc R . .
H23H H -0.2129 1.0824 0.5098 0.21(5) Uiso 1 1 calc R . .
H23I H -0.2181 1.1279 0.4673 0.10(2) Uiso 1 1 calc R . .
C3C C -0.2044(2) 0.8696(7) 0.53072(19) 0.085(2) Uani 1 1 d . . .
H3CA H -0.2293 0.9102 0.5398 0.09(2) Uiso 1 1 calc R . .
C4C C -0.1828(3) 0.7961(7) 0.5550(2) 0.094(2) Uani 1 1 d . . .
H4CA H -0.1941 0.7858 0.5799 0.073(17) Uiso 1 1 calc R . .
C5C C -0.1448(3) 0.7380(6) 0.54275(17) 0.083(2) Uani 1 1 d . . .
H5CA H -0.1300 0.6901 0.5598 0.059(16) Uiso 1 1 calc R . .
C6C C -0.1281(2) 0.7494(5) 0.50540(15) 0.0637(16) Uani 1 1 d . . .
C61C C -0.0861(3) 0.6832(5) 0.49358(18) 0.082(2) Uani 1 1 d . . .
H61C H -0.0777 0.7045 0.4673 0.074(17) Uiso 1 1 calc R . .
C62C C -0.0419(3) 0.6972(10) 0.5205(2) 0.123(3) Uani 1 1 d . . .
H62G H -0.0330 0.7696 0.5213 0.13(4) Uiso 1 1 calc R . .
H62H H -0.0158 0.6567 0.5110 0.22(6) Uiso 1 1 calc R . .
H62I H -0.0490 0.6741 0.5463 0.10(2) Uiso 1 1 calc R . .
C63C C -0.0995(5) 0.5648(6) 0.4921(3) 0.142(4) Uani 1 1 d . . .
H63G H -0.1260 0.5542 0.4737 0.14(4) Uiso 1 1 calc R . .
H63H H -0.1084 0.5423 0.5175 0.13(3) Uiso 1 1 calc R . .
H63I H -0.0721 0.5252 0.4843 0.21(6) Uiso 1 1 calc R . .
C7C C -0.0637(3) 0.9849(7) 0.47368(18) 0.093(2) Uani 1 1 d . . .
H7CA H -0.0403 1.0355 0.4661 0.17(4) Uiso 1 1 calc R . .
H7CB H -0.0480 0.9323 0.4897 0.08(2) Uiso 1 1 calc R . .
H7CC H -0.0881 1.0187 0.4882 0.16(4) Uiso 1 1 calc R . .
C8C C -0.1184(3) 0.6474(7) 0.3874(3) 0.109(3) Uani 1 1 d . . .
H8CA H -0.0880 0.6789 0.3818 0.20(5) Uiso 1 1 calc R . .
H8CB H -0.1317 0.6141 0.3643 0.24(5) Uiso 1 1 calc R . .
H8CC H -0.1135 0.5963 0.4077 0.19(5) Uiso 1 1 calc R . .
C9C C -0.2153(4) 0.6874(9) 0.4229(3) 0.129(3) Uani 1 1 d . . .
H9CA H -0.2380 0.7402 0.4296 0.20(6) Uiso 1 1 calc R . .
H9CB H -0.2063 0.6472 0.4457 0.17(5) Uiso 1 1 calc R . .
H9CC H -0.2296 0.6423 0.4033 0.18(4) Uiso 1 1 calc R . .
C10C C -0.1793(4) 0.8280(6) 0.36008(19) 0.103(3) Uani 1 1 d . . .
H10G H -0.2020 0.8805 0.3672 0.12(3) Uiso 1 1 calc R . .
H10H H -0.1940 0.7830 0.3406 0.13(3) Uiso 1 1 calc R . .
H10I H -0.1514 0.8609 0.3498 0.16(4) Uiso 1 1 calc R . .
Si1D Si 0.10381(6) 0.11695(12) 0.21047(4) 0.0510(4) Uani 1 1 d . . .
Si2D Si 0.12973(7) 0.34386(14) 0.23252(5) 0.0751(6) Uani 1 1 d . . .
O1D O 0.06321(15) 0.1178(3) 0.24432(10) 0.0698(11) Uani 1 1 d . . .
H1D H 0.0609 0.0590 0.2536 0.105 Uiso 1 1 calc R . .
O2D O 0.07874(13) 0.0574(3) 0.17283(9) 0.0592(10) Uani 1 1 d . . .
H2D H 0.0941 0.0695 0.1534 0.089 Uiso 1 1 calc R . .
N1D N 0.11711(15) 0.2445(3) 0.19847(11) 0.0505(11) Uani 1 1 d . . .
C1D C 0.1202(2) 0.2669(4) 0.15656(14) 0.0530(14) Uani 1 1 d . . .
C2D C 0.0776(2) 0.2965(5) 0.13578(17) 0.0691(17) Uani 1 1 d . . .
C21D C 0.0295(2) 0.3117(5) 0.1545(2) 0.085(2) Uani 1 1 d . . .
H21D H 0.0337 0.2936 0.1822 0.063(16) Uiso 1 1 calc R . .
C22D C 0.0146(4) 0.4270(7) 0.1518(4) 0.149(4) Uani 1 1 d . . .
H22J H 0.0390 0.4694 0.1646 0.28(8) Uiso 1 1 calc R . .
H22K H -0.0155 0.4366 0.1642 0.15(4) Uiso 1 1 calc R . .
H22L H 0.0109 0.4470 0.1248 0.24(7) Uiso 1 1 calc R . .
C23D C -0.0092(3) 0.2393(9) 0.1360(4) 0.139(4) Uani 1 1 d . . .
H23J H 0.0026 0.1688 0.1362 0.58(16) Uiso 1 1 calc R . .
H23K H -0.0166 0.2607 0.1096 0.33(9) Uiso 1 1 calc R . .
H23L H -0.0379 0.2431 0.1508 0.11(3) Uiso 1 1 calc R . .
C3D C 0.0800(3) 0.3151(6) 0.0951(2) 0.097(2) Uani 1 1 d . . .
H3DA H 0.0524 0.3347 0.0807 0.11(3) Uiso 1 1 calc R . .
C4D C 0.1231(4) 0.3044(7) 0.0770(3) 0.122(3) Uani 1 1 d . . .
H4DA H 0.1241 0.3149 0.0501 0.17(4) Uiso 1 1 calc R . .
C5D C 0.1642(4) 0.2787(6) 0.0978(2) 0.098(2) Uani 1 1 d . . .
H5DA H 0.1932 0.2745 0.0852 0.11(3) Uiso 1 1 calc R . .
C6D C 0.1638(2) 0.2586(5) 0.13787(17) 0.0666(16) Uani 1 1 d . . .
C61D C 0.2109(2) 0.2286(5) 0.1591(2) 0.0766(19) Uani 1 1 d . . .
H61D H 0.2045 0.2196 0.1868 0.11(2) Uiso 1 1 calc R . .
C62D C 0.2307(3) 0.1260(6) 0.1442(3) 0.119(3) Uani 1 1 d . . .
H62J H 0.2077 0.0713 0.1480 0.10(3) Uiso 1 1 calc R . .
H62K H 0.2603 0.1096 0.1584 0.15(4) Uiso 1 1 calc R . .
H62L H 0.2366 0.1322 0.1169 0.16(4) Uiso 1 1 calc R . .
C63D C 0.2489(3) 0.3146(8) 0.1559(4) 0.132(3) Uani 1 1 d . . .
H63J H 0.2384 0.3763 0.1690 0.19(5) Uiso 1 1 calc R . .
H63K H 0.2533 0.3301 0.1289 0.19(5) Uiso 1 1 calc R . .
H63L H 0.2789 0.2912 0.1679 0.14(4) Uiso 1 1 calc R . .
C7D C 0.1564(2) 0.0402(5) 0.2295(2) 0.080(2) Uani 1 1 d . . .
H7DA H 0.1456 -0.0263 0.2387 0.21(5) Uiso 1 1 calc R . .
H7DB H 0.1724 0.0775 0.2507 0.15(3) Uiso 1 1 calc R . .
H7DC H 0.1785 0.0297 0.2090 0.09(2) Uiso 1 1 calc R . .
C8D C 0.1766(5) 0.3021(8) 0.2694(3) 0.153(4) Uani 1 1 d . . .
H8DA H 0.2061 0.2875 0.2567 0.20(6) Uiso 1 1 calc R . .
H8DB H 0.1660 0.2403 0.2824 0.27(8) Uiso 1 1 calc R . .
H8DC H 0.1821 0.3568 0.2882 0.25(5) Uiso 1 1 calc R . .
C9D C 0.0763(4) 0.3750(10) 0.2606(4) 0.164(5) Uani 1 1 d . . .
H9DA H 0.0510 0.4008 0.2431 0.21(7) Uiso 1 1 calc R . .
H9DB H 0.0846 0.4273 0.2798 0.11(3) Uiso 1 1 calc R . .
H9DC H 0.0655 0.3131 0.2734 0.32(9) Uiso 1 1 calc R . .
C10D C 0.1502(5) 0.4613(6) 0.2066(3) 0.128(3) Uani 1 1 d . . .
H10J H 0.1838 0.4540 0.2012 0.28(8) Uiso 1 1 calc R . .
H10K H 0.1459 0.5218 0.2226 0.19(4) Uiso 1 1 calc R . .
H10L H 0.1317 0.4691 0.1824 0.28(7) Uiso 1 1 calc R . .
Si1E Si 0.39909(6) 0.35746(12) 0.29360(4) 0.0576(4) Uani 1 1 d . . .
Si2E Si 0.44991(7) 0.19455(17) 0.34639(6) 0.0889(6) Uani 1 1 d . . .
O1E O 0.41711(15) 0.4499(3) 0.32376(11) 0.0812(13) Uani 1 1 d . . .
H1E H 0.3952 0.4649 0.3381 0.122 Uiso 1 1 calc R . .
O2E O 0.43839(16) 0.3584(3) 0.25922(11) 0.0792(13) Uani 1 1 d . . .
H2E H 0.4365 0.4140 0.2473 0.119 Uiso 1 1 calc R . .
N1E N 0.39951(15) 0.2396(3) 0.31799(13) 0.0588(12) Uani 1 1 d . . .
C1E C 0.3579(2) 0.1733(5) 0.3146(2) 0.0721(18) Uani 1 1 d . . .
C2E C 0.3542(3) 0.1033(5) 0.2833(2) 0.088(2) Uani 1 1 d . . .
C21E C 0.3891(3) 0.0932(6) 0.2534(3) 0.102(2) Uani 1 1 d . . .
H21E H 0.4155 0.1418 0.2601 0.17(4) Uiso 1 1 calc R . .
C22E C 0.3673(5) 0.1267(12) 0.2128(3) 0.166(4) Uani 1 1 d . . .
H22M H 0.3603 0.2001 0.2131 0.39(12) Uiso 1 1 calc R . .
H22N H 0.3381 0.0884 0.2071 0.29(8) Uiso 1 1 calc R . .
H22O H 0.3900 0.1124 0.1931 0.24(7) Uiso 1 1 calc R . .
C23E C 0.4121(5) -0.0179(7) 0.2500(5) 0.159(4) Uani 1 1 d . . .
H23M H 0.4330 -0.0311 0.2725 0.20(7) Uiso 1 1 calc R . .
H23N H 0.4303 -0.0213 0.2269 0.39(11) Uiso 1 1 calc R . .
H23O H 0.3870 -0.0696 0.2485 0.26(7) Uiso 1 1 calc R . .
C3E C 0.3128(3) 0.0377(7) 0.2816(3) 0.125(3) Uani 1 1 d . . .
H3EA H 0.3095 -0.0122 0.2619 0.21(5) Uiso 1 1 calc R . .
C4E C 0.2778(3) 0.0462(8) 0.3083(4) 0.144(4) Uani 1 1 d . . .
H4EA H 0.2510 0.0028 0.3062 0.13(3) Uiso 1 1 calc R . .
C5E C 0.2815(3) 0.1182(7) 0.3383(3) 0.128(3) Uani 1 1 d . . .
H5EA H 0.2571 0.1236 0.3560 0.10(2) Uiso 1 1 calc R . .
C6E C 0.3218(3) 0.1827(6) 0.3423(2) 0.093(2) Uani 1 1 d . . .
C61E C 0.3240(3) 0.2598(7) 0.3746(2) 0.109(3) Uani 1 1 d . . .
H61E H 0.3535 0.3008 0.3718 0.08(2) Uiso 1 1 calc R . .
C62E C 0.2805(4) 0.3386(9) 0.3714(5) 0.159(4) Uani 1 1 d . . .
H62M H 0.2771 0.3647 0.3452 0.40(12) Uiso 1 1 calc R . .
H62N H 0.2864 0.3957 0.3891 0.25(7) Uiso 1 1 calc R . .
H62O H 0.2514 0.3033 0.3780 0.14(3) Uiso 1 1 calc R . .
C63E C 0.3278(5) 0.2089(10) 0.4149(3) 0.158(4) Uani 1 1 d . . .
H63M H 0.3591 0.1781 0.4189 0.14(4) Uiso 1 1 calc R . .
H63N H 0.3035 0.1558 0.4165 0.17(4) Uiso 1 1 calc R . .
H63O H 0.3231 0.2608 0.4346 0.23(6) Uiso 1 1 calc R . .
C7E C 0.3394(3) 0.3880(7) 0.2716(2) 0.098(2) Uani 1 1 d . . .
H7EA H 0.3418 0.4476 0.2548 0.25(6) Uiso 1 1 calc R . .
H7EB H 0.3176 0.4032 0.2918 0.057(17) Uiso 1 1 calc R . .
H7EC H 0.3277 0.3292 0.2566 0.21(5) Uiso 1 1 calc R . .
C8E C 0.4638(5) 0.2799(11) 0.3889(4) 0.174(5) Uani 1 1 d . . .
H8EA H 0.4419 0.2650 0.4091 0.23(7) Uiso 1 1 calc R . .
H8EB H 0.4604 0.3517 0.3811 0.42(13) Uiso 1 1 calc R . .
H8EC H 0.4963 0.2675 0.3985 0.25(6) Uiso 1 1 calc R . .
C9E C 0.5040(3) 0.1877(12) 0.3166(4) 0.178(5) Uani 1 1 d . . .
H9EA H 0.5084 0.2533 0.3037 0.12(3) Uiso 1 1 calc R . .
H9EB H 0.4998 0.1334 0.2975 1.0(3) Uiso 1 1 calc R . .
H9EC H 0.5318 0.1728 0.3333 0.30(8) Uiso 1 1 calc R . .
C10E C 0.4378(4) 0.0606(8) 0.3643(5) 0.161(4) Uani 1 1 d . . .
H10M H 0.4125 0.0630 0.3826 0.44(13) Uiso 1 1 calc R . .
H10N H 0.4665 0.0329 0.3771 0.17(4) Uiso 1 1 calc R . .
H10O H 0.4281 0.0167 0.3427 0.20(6) Uiso 1 1 calc R . .
Si1F Si 0.40416(6) 0.57995(14) 0.42860(4) 0.0620(5) Uani 1 1 d . . .
Si2F Si 0.33761(6) 0.75299(15) 0.39970(5) 0.0706(5) Uani 1 1 d . . .
O1F O 0.38023(18) 0.5117(4) 0.39277(12) 0.0922(14) Uani 1 1 d . . .
H1F H 0.3847 0.4494 0.3971 0.138 Uiso 1 1 calc R . .
O2F O 0.45388(14) 0.6273(4) 0.41163(14) 0.0886(14) Uani 1 1 d . . .
H2F H 0.4725 0.5794 0.4074 0.133 Uiso 1 1 calc R . .
N1F N 0.36461(14) 0.6786(4) 0.43792(10) 0.0533(12) Uani 1 1 d . . .
C1F C 0.35210(19) 0.7023(5) 0.47775(14) 0.0542(14) Uani 1 1 d . . .
C2F C 0.3806(2) 0.7727(5) 0.50040(16) 0.0668(17) Uani 1 1 d . . .
C21F C 0.4249(2) 0.8243(6) 0.48546(19) 0.085(2) Uani 1 1 d . . .
H21F H 0.4281 0.8028 0.4582 0.09(2) Uiso 1 1 calc R . .
C22F C 0.4227(5) 0.9461(7) 0.4866(4) 0.141(4) Uani 1 1 d . . .
H22P H 0.3977 0.9703 0.4686 0.29(8) Uiso 1 1 calc R . .
H22Q H 0.4532 0.9743 0.4793 0.17(4) Uiso 1 1 calc R . .
H22R H 0.4160 0.9687 0.5125 0.23(6) Uiso 1 1 calc R . .
C23F C 0.4695(3) 0.7888(11) 0.5085(3) 0.146(4) Uani 1 1 d . . .
H23P H 0.4749 0.7160 0.5037 0.07(2) Uiso 1 1 calc R . .
H23Q H 0.4651 0.7995 0.5359 0.51(14) Uiso 1 1 calc R . .
H23R H 0.4968 0.8284 0.5007 0.15(3) Uiso 1 1 calc R . .
C3F C 0.3670(3) 0.7951(6) 0.53869(18) 0.085(2) Uani 1 1 d . . .
H3FA H 0.3851 0.8426 0.5537 0.08(2) Uiso 1 1 calc R . .
C4F C 0.3280(3) 0.7486(7) 0.5542(2) 0.095(3) Uani 1 1 d . . .
H4FA H 0.3202 0.7638 0.5797 0.082(19) Uiso 1 1 calc R . .
C5F C 0.3002(3) 0.6799(6) 0.53252(19) 0.084(2) Uani 1 1 d . . .
H5FA H 0.2734 0.6497 0.5433 0.13(3) Uiso 1 1 calc R . .
C6F C 0.3117(2) 0.6546(5) 0.49417(17) 0.0679(17) Uani 1 1 d . . .
C61F C 0.2793(2) 0.5780(6) 0.4720(2) 0.094(2) Uani 1 1 d . . .
H61F H 0.2930 0.5681 0.4464 0.09(2) Uiso 1 1 calc R . .
C62F C 0.2283(3) 0.6203(12) 0.4646(3) 0.163(5) Uani 1 1 d . . .
H62P H 0.2296 0.6850 0.4506 0.24(8) Uiso 1 1 calc R . .
H62Q H 0.2136 0.6318 0.4892 0.11(3) Uiso 1 1 calc R . .
H62R H 0.2095 0.5706 0.4495 0.15(4) Uiso 1 1 calc R . .
C63F C 0.2795(5) 0.4718(8) 0.4918(3) 0.146(4) Uani 1 1 d . . .
H63P H 0.3121 0.4465 0.4947 0.14(4) Uiso 1 1 calc R . .
H63Q H 0.2605 0.4237 0.4762 0.18(5) Uiso 1 1 calc R . .
H63R H 0.2662 0.4780 0.5171 0.15(4) Uiso 1 1 calc R . .
C7F C 0.4183(4) 0.4990(8) 0.4717(2) 0.127(3) Uani 1 1 d . . .
H7FA H 0.4455 0.4553 0.4668 0.21(5) Uiso 1 1 calc R . .
H7FB H 0.3909 0.4562 0.4770 0.22(6) Uiso 1 1 calc R . .
H7FC H 0.4258 0.5431 0.4938 0.17(4) Uiso 1 1 calc R . .
C8F C 0.3837(3) 0.7907(9) 0.3643(2) 0.115(3) Uani 1 1 d . . .
H8FA H 0.4014 0.7300 0.3570 0.24(6) Uiso 1 1 calc R . .
H8FB H 0.4054 0.8409 0.3762 0.18(5) Uiso 1 1 calc R . .
H8FC H 0.3680 0.8208 0.3415 0.17(4) Uiso 1 1 calc R . .
C9F C 0.2909(4) 0.6784(9) 0.3701(3) 0.127(3) Uani 1 1 d . . .
H9FA H 0.3044 0.6134 0.3619 0.21(6) Uiso 1 1 calc R . .
H9FB H 0.2808 0.7187 0.3476 0.13(3) Uiso 1 1 calc R . .
H9FC H 0.2637 0.6650 0.3857 0.14(4) Uiso 1 1 calc R . .
C10F C 0.3097(4) 0.8706(7) 0.4206(3) 0.122(3) Uani 1 1 d . . .
H10P H 0.3345 0.9156 0.4314 0.24(6) Uiso 1 1 calc R . .
H10Q H 0.2887 0.8501 0.4408 0.20(5) Uiso 1 1 calc R . .
H10R H 0.2914 0.9069 0.4004 0.12(3) Uiso 1 1 calc R . .

loop_
_atom_site_aniso_label
_atom_site_aniso_U_11
_atom_site_aniso_U_22
_atom_site_aniso_U_33
_atom_site_aniso_U_23
_atom_site_aniso_U_13
_atom_site_aniso_U_12
Si1A 0.0443(8) 0.0416(8) 0.0365(7) 0.0062(7) -0.0043(6) 0.0014(7)
Si2A 0.0511(9) 0.0425(9) 0.0387(7) -0.0038(7) -0.0039(6) -0.0004(7)
O1A 0.050(2) 0.075(3) 0.0454(19) 0.010(2) 0.0039(16) 0.020(2)
O2A 0.055(2) 0.059(2) 0.0378(18) 0.0095(18) -0.0076(15) 0.007(2)
N1A 0.043(2) 0.034(2) 0.035(2) -0.0029(18) -0.0040(17) 0.0089(19)
C1A 0.051(3) 0.040(3) 0.038(3) 0.004(2) -0.007(2) 0.016(3)
C2A 0.065(4) 0.043(3) 0.048(3) 0.003(3) -0.003(3) 0.011(3)
C21A 0.074(4) 0.047(4) 0.049(3) 0.009(3) -0.006(3) 0.004(3)
C22A 0.087(5) 0.079(5) 0.071(4) 0.020(4) -0.001(4) -0.005(4)
C23A 0.093(5) 0.079(5) 0.056(4) 0.006(4) -0.010(4) 0.000(5)
C3A 0.109(5) 0.048(4) 0.065(4) 0.019(3) -0.008(4) 0.027(4)
C4A 0.110(6) 0.045(4) 0.090(5) 0.008(4) 0.000(4) 0.026(4)
C5A 0.082(4) 0.058(4) 0.070(4) -0.008(4) 0.010(3) 0.033(4)
C6A 0.057(3) 0.045(3) 0.050(3) -0.001(3) -0.004(3) 0.018(3)
C61A 0.068(4) 0.050(4) 0.058(3) -0.012(3) 0.013(3) 0.023(3)
C62A 0.149(9) 0.094(6) 0.051(4) -0.012(4) -0.005(4) 0.006(6)
C63A 0.092(5) 0.113(7) 0.082(5) 0.022(5) 0.024(4) 0.029(5)
C7A 0.080(4) 0.054(4) 0.076(4) 0.015(4) -0.018(4) -0.029(4)
C8A 0.089(5) 0.062(4) 0.052(3) -0.017(4) -0.001(3) -0.005(4)
C9A 0.085(5) 0.055(4) 0.064(4) 0.003(3) 0.002(4) -0.013(4)
C10A 0.063(4) 0.066(4) 0.085(4) -0.013(4) -0.021(4) -0.003(4)
Si1B 0.0384(8) 0.0484(9) 0.0400(7) 0.0037(7) -0.0035(6) 0.0008(7)
Si2B 0.0484(9) 0.0473(9) 0.0495(9) -0.0055(7) -0.0069(7) 0.0023(8)
O1B 0.054(2) 0.086(3) 0.056(2) 0.013(2) 0.0100(18) 0.019(2)
O2B 0.050(2) 0.066(3) 0.0476(19) 0.0121(19) -0.0069(16) 0.001(2)
N1B 0.041(2) 0.039(2) 0.044(2) 0.003(2) -0.0059(18) 0.007(2)
C1B 0.049(3) 0.046(3) 0.049(3) -0.001(3) -0.009(3) 0.013(3)
C2B 0.071(4) 0.052(4) 0.064(4) 0.007(3) -0.015(3) 0.005(3)
C21B 0.088(5) 0.071(5) 0.075(4) 0.027(4) -0.009(4) -0.007(4)
C22B 0.117(6) 0.125(8) 0.083(5) 0.022(5) 0.003(5) -0.006(7)
C23B 0.127(7) 0.123(8) 0.104(7) 0.052(6) -0.017(7) -0.045(7)
C3B 0.094(5) 0.056(4) 0.098(5) 0.017(4) -0.025(4) 0.023(4)
C4B 0.093(6) 0.056(5) 0.131(7) -0.009(5) -0.022(5) 0.041(5)
C5B 0.076(5) 0.071(5) 0.102(5) -0.018(4) -0.006(4) 0.034(4)
C6B 0.045(3) 0.049(3) 0.066(4) -0.014(3) -0.005(3) 0.009(3)
C61B 0.055(4) 0.059(4) 0.077(4) -0.012(3) 0.019(3) 0.005(3)
C62B 0.081(5) 0.112(7) 0.113(7) -0.002(6) 0.028(4) -0.007(5)
C63B 0.124(8) 0.091(6) 0.078(5) -0.014(5) 0.017(4) 0.000(6)
C7B 0.081(5) 0.064(4) 0.073(4) 0.005(4) -0.007(4) -0.027(4)
C8B 0.114(6) 0.052(4) 0.072(4) -0.003(4) -0.018(5) -0.005(4)
C9B 0.066(4) 0.077(5) 0.088(5) -0.017(4) -0.034(4) 0.002(4)
C10B 0.092(6) 0.088(6) 0.068(4) -0.036(4) 0.010(4) -0.010(4)
Si1C 0.0502(9) 0.0556(10) 0.0388(7) 0.0047(7) 0.0045(6) -0.0068(8)
Si2C 0.0633(10) 0.0669(11) 0.0517(9) -0.0078(9) -0.0050(8) -0.0147(9)
O1C 0.077(3) 0.065(3) 0.085(3) 0.018(2) 0.041(2) 0.011(2)
O2C 0.077(3) 0.059(3) 0.065(2) 0.009(2) 0.006(2) 0.003(2)
N1C 0.048(2) 0.054(3) 0.035(2) 0.001(2) 0.0061(18) -0.009(2)
C1C 0.049(3) 0.062(4) 0.042(3) -0.003(3) 0.007(2) -0.020(3)
C2C 0.061(4) 0.091(5) 0.044(3) -0.009(3) 0.012(3) -0.023(4)
C21C 0.074(4) 0.105(6) 0.055(4) -0.010(4) 0.006(3) 0.021(4)
C22C 0.076(6) 0.201(13) 0.137(9) -0.003(9) -0.015(6) 0.035(7)
C23C 0.129(8) 0.091(7) 0.098(7) -0.009(5) -0.004(5) 0.015(6)
C3C 0.063(4) 0.118(7) 0.075(5) -0.014(5) 0.017(4) -0.019(5)
C4C 0.108(6) 0.119(7) 0.057(4) 0.011(5) 0.028(4) -0.035(5)
C5C 0.115(6) 0.081(5) 0.053(4) 0.023(4) 0.010(4) -0.017(5)
C6C 0.075(4) 0.069(4) 0.047(3) 0.004(3) 0.004(3) -0.027(4)
C61C 0.115(6) 0.075(5) 0.055(4) 0.023(4) 0.002(4) 0.006(5)
C62C 0.115(7) 0.177(12) 0.076(6) 0.008(6) -0.024(5) 0.022(8)
C63C 0.234(12) 0.082(7) 0.111(7) 0.041(6) 0.001(10) 0.013(8)
C7C 0.098(5) 0.118(6) 0.061(4) 0.005(5) -0.011(4) -0.056(6)
C8C 0.135(8) 0.083(6) 0.108(6) -0.041(6) -0.019(5) 0.011(6)
C9C 0.125(7) 0.149(9) 0.115(8) -0.036(8) 0.020(6) -0.086(7)
C10C 0.133(7) 0.104(6) 0.066(4) -0.012(5) -0.047(5) 0.009(7)
Si1D 0.0688(10) 0.0409(9) 0.0424(8) 0.0040(7) -0.0073(7) -0.0126(8)
Si2D 0.1052(15) 0.0514(11) 0.0690(11) -0.0141(9) 0.0086(10) -0.0217(11)
O1D 0.105(3) 0.057(3) 0.048(2) 0.007(2) 0.011(2) -0.022(2)
O2D 0.073(3) 0.053(2) 0.051(2) -0.005(2) 0.0031(18) -0.025(2)
N1D 0.072(3) 0.030(2) 0.049(2) 0.005(2) -0.008(2) -0.019(2)
C1D 0.070(4) 0.042(3) 0.047(3) 0.010(3) -0.002(3) -0.016(3)
C2D 0.092(5) 0.051(4) 0.062(4) 0.018(3) -0.009(4) -0.013(4)
C21D 0.085(5) 0.074(5) 0.096(5) 0.032(4) -0.007(4) 0.002(4)
C22D 0.123(9) 0.098(8) 0.230(13) 0.060(8) 0.050(9) 0.040(7)
C23D 0.083(6) 0.145(10) 0.185(10) 0.045(8) -0.027(7) -0.030(6)
C3D 0.104(6) 0.106(6) 0.078(5) 0.036(5) -0.023(5) -0.011(5)
C4D 0.169(10) 0.126(8) 0.072(6) 0.024(5) 0.026(6) -0.014(7)
C5D 0.132(7) 0.087(6) 0.077(5) 0.005(5) 0.032(5) -0.015(5)
C6D 0.078(4) 0.054(4) 0.068(4) 0.001(3) 0.016(3) -0.014(3)
C61D 0.067(4) 0.069(5) 0.095(5) -0.023(4) 0.018(4) -0.018(4)
C62D 0.097(7) 0.089(7) 0.173(10) -0.026(6) 0.025(7) 0.012(6)
C63D 0.095(7) 0.119(8) 0.183(12) -0.028(8) 0.012(7) -0.039(6)
C7D 0.090(5) 0.064(5) 0.083(5) 0.018(4) -0.014(4) 0.009(4)
C8D 0.214(13) 0.108(9) 0.128(7) -0.055(8) -0.093(8) -0.008(8)
C9D 0.173(11) 0.149(10) 0.177(9) -0.099(8) 0.076(11) -0.048(9)
C10D 0.210(11) 0.050(5) 0.128(8) -0.016(5) 0.037(8) -0.055(6)
Si1E 0.0757(11) 0.0436(9) 0.0535(9) 0.0015(8) 0.0046(8) -0.0221(9)
Si2E 0.0805(13) 0.0762(14) 0.1085(15) 0.0125(13) -0.0145(12) -0.0059(12)
O1E 0.097(3) 0.079(3) 0.069(3) -0.029(2) 0.024(2) -0.035(3)
O2E 0.122(4) 0.058(3) 0.060(2) 0.001(2) 0.028(2) -0.025(3)
N1E 0.059(3) 0.044(3) 0.074(3) 0.013(2) 0.008(2) -0.009(2)
C1E 0.068(4) 0.051(4) 0.097(5) 0.018(4) -0.001(4) -0.017(3)
C2E 0.103(6) 0.051(4) 0.107(6) -0.018(4) -0.015(5) -0.010(4)
C21E 0.121(7) 0.060(5) 0.122(7) -0.006(5) -0.018(6) -0.020(5)
C22E 0.218(13) 0.165(13) 0.115(8) -0.015(7) -0.022(9) -0.056(10)
C23E 0.179(10) 0.081(7) 0.219(13) -0.038(7) 0.027(13) -0.001(8)
C3E 0.110(7) 0.084(6) 0.180(9) -0.017(7) 0.007(6) -0.053(6)
C4E 0.085(6) 0.103(8) 0.244(13) 0.005(8) -0.014(7) -0.058(6)
C5E 0.111(7) 0.100(7) 0.177(9) 0.011(7) 0.047(7) -0.053(6)
C6E 0.085(5) 0.073(5) 0.122(6) 0.014(5) 0.028(5) -0.029(4)
C61E 0.101(6) 0.108(7) 0.122(7) 0.002(6) 0.040(5) -0.035(6)
C62E 0.128(9) 0.111(8) 0.246(14) -0.011(10) 0.086(8) -0.008(8)
C63E 0.174(13) 0.174(11) 0.130(9) 0.014(9) 0.061(7) -0.029(11)
C7E 0.107(6) 0.090(6) 0.096(5) 0.016(6) -0.011(5) 0.009(5)
C8E 0.218(13) 0.153(12) 0.141(10) -0.029(7) -0.105(11) 0.025(9)
C9E 0.071(6) 0.252(16) 0.211(12) 0.055(12) 0.016(7) 0.000(7)
C10E 0.144(10) 0.108(8) 0.225(11) 0.087(9) -0.062(10) 0.000(7)
Si1F 0.0661(10) 0.0710(12) 0.0495(9) -0.0028(9) 0.0086(8) 0.0081(10)
Si2F 0.0746(11) 0.0798(13) 0.0568(10) 0.0145(10) -0.0037(8) 0.0038(11)
O1F 0.096(3) 0.093(4) 0.089(3) -0.032(3) 0.019(3) -0.015(3)
O2F 0.065(3) 0.104(4) 0.099(3) -0.029(3) 0.027(2) 0.001(3)
N1F 0.054(3) 0.069(3) 0.036(2) 0.002(2) 0.0010(19) 0.006(2)
C1F 0.052(3) 0.065(4) 0.046(3) 0.007(3) 0.004(3) 0.009(3)
C2F 0.068(4) 0.076(5) 0.057(4) -0.005(3) 0.004(3) 0.012(4)
C21F 0.092(5) 0.097(6) 0.064(4) -0.020(4) -0.003(4) -0.016(5)
C22F 0.186(11) 0.101(8) 0.136(9) -0.025(7) 0.010(9) -0.050(8)
C23F 0.081(6) 0.190(15) 0.165(10) 0.023(9) -0.019(6) -0.031(7)
C3F 0.104(6) 0.091(6) 0.059(4) -0.019(4) 0.002(4) 0.015(5)
C4F 0.113(6) 0.119(7) 0.056(4) -0.001(5) 0.023(4) 0.044(6)
C5F 0.078(5) 0.112(6) 0.063(4) 0.014(4) 0.023(4) 0.029(5)
C6F 0.061(4) 0.082(5) 0.061(4) 0.012(4) 0.008(3) 0.019(4)
C61F 0.081(5) 0.128(7) 0.075(5) 0.026(5) 0.011(4) -0.020(5)
C62F 0.063(5) 0.287(16) 0.139(8) -0.015(12) -0.006(6) -0.003(8)
C63F 0.188(13) 0.125(9) 0.127(9) 0.033(7) 0.017(8) -0.057(9)
C7F 0.174(10) 0.130(7) 0.079(6) 0.023(6) 0.013(5) 0.085(8)
C8F 0.132(7) 0.131(8) 0.082(5) 0.045(6) 0.021(6) -0.005(8)
C9F 0.121(7) 0.166(11) 0.089(6) 0.019(7) -0.049(6) -0.019(8)
C10F 0.138(7) 0.102(7) 0.122(7) 0.013(6) -0.032(8) 0.053(6)

loop_
_atom_type_symbol
_atom_type_description
_atom_type_scat_dispersion_real
_atom_type_scat_dispersion_imag
_atom_type_scat_source
C C 0.0033 0.0016 'International Tables Vol C Tables 4.2.6.8 and 6.1.1.4'
H H 0.0000 0.0000 'International Tables Vol C Tables 4.2.6.8 and 6.1.1.4'
N N 0.0061 0.0033 'International Tables Vol C Tables 4.2.6.8 and 6.1.1.4'
O O 0.0106 0.0060 'International Tables Vol C Tables 4.2.6.8 and 6.1.1.4'
Si Si 0.0817 0.0704 'International Tables Vol C Tables 4.2.6.8 and 6.1.1.4'

loop_
_geom_angle_atom_site_label_1
_geom_angle_atom_site_label_2
_geom_angle_atom_site_label_3
_geom_angle
_geom_angle_site_symmetry_1
_geom_angle_site_symmetry_3
_geom_angle_publ_flag
O1A Si1A O2A 107.56(19) . . ?
O1A Si1A N1A 103.90(17) . . ?
O2A Si1A N1A 113.61(18) . . ?
O1A Si1A C7A 112.6(3) . . ?
O2A Si1A C7A 106.8(2) . . ?
N1A Si1A C7A 112.3(3) . . ?
N1A Si2A C9A 109.5(2) . . ?
N1A Si2A C10A 108.2(2) . . ?
C9A Si2A C10A 108.4(3) . . ?
N1A Si2A C8A 113.2(2) . . ?
C9A Si2A C8A 107.8(3) . . ?
C10A Si2A C8A 109.5(3) . . ?
C1A N1A Si1A 118.9(3) . . ?
C1A N1A Si2A 117.8(3) . . ?
Si1A N1A Si2A 123.4(2) . . ?
C2A C1A C6A 121.0(5) . . ?
C2A C1A N1A 119.8(4) . . ?
C6A C1A N1A 119.3(4) . . ?
C3A C2A C1A 117.6(5) . . ?
C3A C2A C21A 118.4(5) . . ?
C1A C2A C21A 124.0(5) . . ?
C2A C21A C22A 113.4(5) . . ?
C2A C21A C23A 112.1(5) . . ?
C22A C21A C23A 109.5(5) . . ?
C4A C3A C2A 121.3(6) . . ?
C5A C4A C3A 120.4(6) . . ?
C4A C5A C6A 121.3(6) . . ?
C5A C6A C1A 118.5(5) . . ?
C5A C6A C61A 118.9(5) . . ?
C1A C6A C61A 122.6(4) . . ?
C6A C61A C62A 111.2(5) . . ?
C6A C61A C63A 112.3(5) . . ?
C62A C61A C63A 111.2(6) . . ?
O1B Si1B O2B 104.74(19) . . ?
O1B Si1B N1B 106.48(19) . . ?
O2B Si1B N1B 112.75(18) . . ?
O1B Si1B C7B 112.0(3) . . ?
O2B Si1B C7B 107.9(2) . . ?
N1B Si1B C7B 112.7(3) . . ?
N1B Si2B C8B 109.8(2) . . ?
N1B Si2B C9B 108.9(3) . . ?
C8B Si2B C9B 108.7(3) . . ?
N1B Si2B C10B 112.8(3) . . ?
C8B Si2B C10B 107.6(4) . . ?
C9B Si2B C10B 108.9(3) . . ?
C1B N1B Si1B 118.5(3) . . ?
C1B N1B Si2B 117.8(3) . . ?
Si1B N1B Si2B 123.7(2) . . ?
C6B C1B C2B 121.1(5) . . ?
C6B C1B N1B 119.6(5) . . ?
C2B C1B N1B 119.2(5) . . ?
C3B C2B C1B 117.7(6) . . ?
C3B C2B C21B 119.3(6) . . ?
C1B C2B C21B 123.0(5) . . ?
C2B C21B C22B 111.0(6) . . ?
C2B C21B C23B 110.9(6) . . ?
C22B C21B C23B 110.3(6) . . ?
C4B C3B C2B 122.9(7) . . ?
C3B C4B C5B 119.8(7) . . ?
C4B C5B C6B 120.7(7) . . ?
C5B C6B C1B 117.8(6) . . ?
C5B C6B C61B 118.3(6) . . ?
C1B C6B C61B 123.9(5) . . ?
C6B C61B C62B 111.9(5) . . ?
C6B C61B C63B 111.5(5) . . ?
C62B C61B C63B 111.7(6) . . ?
O1C Si1C O2C 104.7(2) . . ?
O1C Si1C N1C 105.3(2) . . ?
O2C Si1C N1C 112.6(2) . . ?
O1C Si1C C7C 113.6(3) . . ?
O2C Si1C C7C 107.5(3) . . ?
N1C Si1C C7C 113.0(3) . . ?
N1C Si2C C10C 109.2(3) . . ?
N1C Si2C C9C 108.7(3) . . ?
C10C Si2C C9C 108.6(5) . . ?
N1C Si2C C8C 113.6(3) . . ?
C10C Si2C C8C 107.1(4) . . ?
C9C Si2C C8C 109.6(5) . . ?
C1C N1C Si1C 120.1(3) . . ?
C1C N1C Si2C 118.4(3) . . ?
Si1C N1C Si2C 121.5(2) . . ?
C2C C1C C6C 120.6(5) . . ?
C2C C1C N1C 120.0(5) . . ?
C6C C1C N1C 119.4(5) . . ?
C3C C2C C1C 118.2(6) . . ?
C3C C2C C21C 118.2(6) . . ?
C1C C2C C21C 123.5(5) . . ?
C23C C21C C2C 111.2(6) . . ?
C23C C21C C22C 111.5(8) . . ?
C2C C21C C22C 112.7(7) . . ?
C4C C3C C2C 121.1(7) . . ?
C5C C4C C3C 120.6(6) . . ?
C4C C5C C6C 121.0(7) . . ?
C5C C6C C1C 118.4(6) . . ?
C5C C6C C61C 118.7(6) . . ?
C1C C6C C61C 122.9(5) . . ?
C6C C61C C62C 112.6(7) . . ?
C6C C61C C63C 111.7(7) . . ?
C62C C61C C63C 108.6(8) . . ?
O2D Si1D O1D 106.1(2) . . ?
O2D Si1D N1D 110.1(2) . . ?
O1D Si1D N1D 108.7(2) . . ?
O2D Si1D C7D 109.5(3) . . ?
O1D Si1D C7D 107.9(3) . . ?
N1D Si1D C7D 114.3(3) . . ?
N1D Si2D C9D 111.2(4) . . ?
N1D Si2D C10D 109.2(3) . . ?
C9D Si2D C10D 110.2(6) . . ?
N1D Si2D C8D 111.0(3) . . ?
C9D Si2D C8D 105.3(7) . . ?
C10D Si2D C8D 109.9(6) . . ?
C1D N1D Si1D 116.0(3) . . ?
C1D N1D Si2D 119.4(3) . . ?
Si1D N1D Si2D 124.5(2) . . ?
C6D C1D C2D 121.0(5) . . ?
C6D C1D N1D 121.3(5) . . ?
C2D C1D N1D 117.7(5) . . ?
C1D C2D C3D 118.0(6) . . ?
C1D C2D C21D 123.8(5) . . ?
C3D C2D C21D 118.2(6) . . ?
C2D C21D C22D 109.7(6) . . ?
C2D C21D C23D 111.1(7) . . ?
C22D C21D C23D 111.9(8) . . ?
C4D C3D C2D 120.3(7) . . ?
C5D C4D C3D 120.7(8) . . ?
C4D C5D C6D 121.2(8) . . ?
C5D C6D C1D 118.7(7) . . ?
C5D C6D C61D 118.3(7) . . ?
C1D C6D C61D 123.0(5) . . ?
C6D C61D C62D 112.1(6) . . ?
C6D C61D C63D 111.5(7) . . ?
C62D C61D C63D 109.7(7) . . ?
O1E Si1E O2E 104.7(2) . . ?
O1E Si1E N1E 109.4(2) . . ?
O2E Si1E N1E 111.3(2) . . ?
O1E Si1E C7E 110.6(4) . . ?
O2E Si1E C7E 108.7(3) . . ?
N1E Si1E C7E 111.9(3) . . ?
N1E Si2E C8E 112.0(4) . . ?
N1E Si2E C9E 110.7(5) . . ?
C8E Si2E C9E 108.4(7) . . ?
N1E Si2E C10E 109.5(4) . . ?
C8E Si2E C10E 108.7(7) . . ?
C9E Si2E C10E 107.5(7) . . ?
C1E N1E Si1E 119.3(4) . . ?
C1E N1E Si2E 117.9(4) . . ?
Si1E N1E Si2E 122.8(3) . . ?
C2E C1E C6E 122.6(7) . . ?
C2E C1E N1E 118.3(6) . . ?
C6E C1E N1E 119.0(6) . . ?
C1E C2E C3E 116.3(8) . . ?
C1E C2E C21E 124.8(7) . . ?
C3E C2E C21E 118.9(8) . . ?
C2E C21E C22E 111.2(9) . . ?
C2E C21E C23E 114.9(8) . . ?
C22E C21E C23E 109.2(10) . . ?
C4E C3E C2E 121.4(10) . . ?
C3E C4E C5E 121.3(9) . . ?
C4E C5E C6E 120.1(9) . . ?
C5E C6E C1E 118.2(8) . . ?
C5E C6E C61E 118.3(8) . . ?
C1E C6E C61E 123.4(7) . . ?
C6E C61E C63E 112.9(9) . . ?
C6E C61E C62E 111.5(9) . . ?
C63E C61E C62E 111.1(10) . . ?
O1F Si1F O2F 104.8(3) . . ?
O1F Si1F N1F 107.0(2) . . ?
O2F Si1F N1F 110.4(2) . . ?
O1F Si1F C7F 111.7(4) . . ?
O2F Si1F C7F 110.0(4) . . ?
N1F Si1F C7F 112.6(3) . . ?
N1F Si2F C10F 109.0(3) . . ?
N1F Si2F C8F 110.0(3) . . ?
C10F Si2F C8F 110.5(5) . . ?
N1F Si2F C9F 112.9(3) . . ?
C10F Si2F C9F 109.4(5) . . ?
C8F Si2F C9F 105.0(5) . . ?
C1F N1F Si1F 120.6(3) . . ?
C1F N1F Si2F 118.3(3) . . ?
Si1F N1F Si2F 121.1(2) . . ?
C2F C1F C6F 119.5(5) . . ?
C2F C1F N1F 120.0(5) . . ?
C6F C1F N1F 120.5(5) . . ?
C1F C2F C3F 118.5(6) . . ?
C1F C2F C21F 122.7(5) . . ?
C3F C2F C21F 118.8(6) . . ?
C2F C21F C23F 110.7(7) . . ?
C2F C21F C22F 113.4(7) . . ?
C23F C21F C22F 108.6(9) . . ?
C4F C3F C2F 121.5(7) . . ?
C3F C4F C5F 120.5(7) . . ?
C4F C5F C6F 120.8(7) . . ?
C5F C6F C1F 119.2(6) . . ?
C5F C6F C61F 117.8(6) . . ?
C1F C6F C61F 123.0(5) . . ?
C6F C61F C63F 111.5(7) . . ?
C6F C61F C62F 112.3(8) . . ?
C63F C61F C62F 112.1(9) . . ?

loop_
_geom_bond_atom_site_label_1
_geom_bond_atom_site_label_2
_geom_bond_distance
_geom_bond_site_symmetry_2
_geom_bond_publ_flag
Si1A O1A 1.634(3) . ?
Si1A O2A 1.651(3) . ?
Si1A N1A 1.710(4) . ?
Si1A C7A 1.842(5) . ?
Si2A N1A 1.770(4) . ?
Si2A C9A 1.860(5) . ?
Si2A C10A 1.865(5) . ?
Si2A C8A 1.877(5) . ?
N1A C1A 1.466(6) . ?
C1A C2A 1.405(6) . ?
C1A C6A 1.408(6) . ?
C2A C3A 1.401(7) . ?
C2A C21A 1.505(7) . ?
C21A C22A 1.531(7) . ?
C21A C23A 1.540(7) . ?
C3A C4A 1.381(8) . ?
C4A C5A 1.357(8) . ?
C5A C6A 1.390(7) . ?
C6A C61A 1.524(7) . ?
C61A C62A 1.530(7) . ?
C61A C63A 1.533(8) . ?
Si1B O1B 1.646(4) . ?
Si1B O2B 1.647(3) . ?
Si1B N1B 1.719(4) . ?
Si1B C7B 1.835(6) . ?
Si2B N1B 1.762(4) . ?
Si2B C8B 1.856(6) . ?
Si2B C9B 1.863(5) . ?
Si2B C10B 1.871(6) . ?
N1B C1B 1.467(6) . ?
C1B C6B 1.405(7) . ?
C1B C2B 1.410(7) . ?
C2B C3B 1.365(8) . ?
C2B C21B 1.514(8) . ?
C21B C22B 1.536(8) . ?
C21B C23B 1.553(9) . ?
C3B C4B 1.353(9) . ?
C4B C5B 1.386(9) . ?
C5B C6B 1.394(7) . ?
C6B C61B 1.514(7) . ?
C61B C62B 1.526(8) . ?
C61B C63B 1.535(8) . ?
Si1C O1C 1.608(4) . ?
Si1C O2C 1.659(4) . ?
Si1C N1C 1.718(4) . ?
Si1C C7C 1.845(6) . ?
Si2C N1C 1.767(4) . ?
Si2C C10C 1.851(6) . ?
Si2C C9C 1.854(7) . ?
Si2C C8C 1.868(7) . ?
N1C C1C 1.461(6) . ?
C1C C2C 1.401(7) . ?
C1C C6C 1.418(7) . ?
C2C C3C 1.395(8) . ?
C2C C21C 1.517(8) . ?
C21C C23C 1.517(9) . ?
C21C C22C 1.534(9) . ?
C3C C4C 1.374(9) . ?
C4C C5C 1.370(9) . ?
C5C C6C 1.386(7) . ?
C6C C61C 1.511(8) . ?
C61C C62C 1.513(9) . ?
C61C C63C 1.560(10) . ?
Si1D O2D 1.628(3) . ?
Si1D O1D 1.650(4) . ?
Si1D N1D 1.728(4) . ?
Si1D C7D 1.855(6) . ?
Si2D N1D 1.751(4) . ?
Si2D C9D 1.844(8) . ?
Si2D C10D 1.849(7) . ?
Si2D C8D 1.853(8) . ?
N1D C1D 1.470(6) . ?
C1D C6D 1.397(7) . ?
C1D C2D 1.404(7) . ?
C2D C3D 1.416(8) . ?
C2D C21D 1.519(8) . ?
C21D C22D 1.535(9) . ?
C21D C23D 1.535(9) . ?
C3D C4D 1.378(10) . ?
C4D C5D 1.361(10) . ?
C5D C6D 1.396(8) . ?
C6D C61D 1.516(8) . ?
C61D C62D 1.521(9) . ?
C61D C63D 1.533(9) . ?
Si1E O1E 1.635(4) . ?
Si1E O2E 1.638(4) . ?
Si1E N1E 1.725(4) . ?
Si1E C7E 1.831(7) . ?
Si2E N1E 1.766(5) . ?
Si2E C8E 1.848(9) . ?
Si2E C9E 1.851(9) . ?
Si2E C10E 1.857(8) . ?
N1E C1E 1.434(7) . ?
C1E C2E 1.398(8) . ?
C1E C6E 1.413(9) . ?
C2E C3E 1.421(10) . ?
C2E C21E 1.445(10) . ?
C21E C22E 1.553(11) . ?
C21E C23E 1.565(10) . ?
C3E C4E 1.367(12) . ?
C4E C5E 1.382(11) . ?
C5E C6E 1.392(9) . ?
C6E C61E 1.483(10) . ?
C61E C63E 1.525(10) . ?
C61E C62E 1.574(11) . ?
Si1F O1F 1.624(4) . ?
Si1F O2F 1.636(4) . ?
Si1F N1F 1.712(4) . ?
Si1F C7F 1.831(7) . ?
Si2F N1F 1.760(4) . ?
Si2F C10F 1.851(8) . ?
Si2F C8F 1.862(7) . ?
Si2F C9F 1.872(7) . ?
N1F C1F 1.454(6) . ?
C1F C2F 1.409(7) . ?
C1F C6F 1.415(7) . ?
C2F C3F 1.409(8) . ?
C2F C21F 1.505(8) . ?
C21F C23F 1.510(9) . ?
C21F C22F 1.562(10) . ?
C3F C4F 1.363(9) . ?
C4F C5F 1.368(9) . ?
C5F C6F 1.402(8) . ?
C6F C61F 1.511(9) . ?
C61F C63F 1.521(10) . ?
C61F C62F 1.528(10) . ?
